data_7112815
loop_
_publ_author_name
'Braunschweig, Holger'
'Radacki, Krzysztof'
'Schneider, Achim'

_publ_section_title
;
 Reactivity of an oxoboryl complex toward fluorinated aryl boron reagents.
;
_journal_issue 35
_journal_name_full 'Chemical communications (Cambridge, England)'
_journal_page_first 6473
_journal_page_last 6475
_journal_paper_doi 10.1039/c0cc01802c
_journal_volume 46
_journal_year 2010
_chemical_formula_moiety 'C54 H66 B2 Br F15 O P2 Pt, 0.5(C6 H14), C6 H6'
_chemical_formula_sum 'C63 H79 B2 Br F15 O P2 Pt'
_chemical_formula_weight 1495.82
_chemical_name_common
;
?
;
_chemical_name_systematic
;
?
;
_space_group_IT_number 2
_symmetry_cell_setting triclinic
_symmetry_space_group_name_Hall '-P 1'
_symmetry_space_group_name_H-M 'P -1'
_atom_sites_solution_hydrogens geom
_atom_sites_solution_primary direct
_atom_sites_solution_secondary difmap
_audit_creation_method SHELXL-97
_cell_angle_alpha 106.704(16)
_cell_angle_beta 96.707(17)
_cell_angle_gamma 104.199(11)
_cell_formula_units_Z 2
_cell_length_a 10.222(2)
_cell_length_b 14.849(3)
_cell_length_c 22.181(6)
_cell_measurement_reflns_used 9484
_cell_measurement_temperature 100(2)
_cell_measurement_theta_max 26.71
_cell_measurement_theta_min 2.19
_cell_volume 3061.9(13)
_computing_cell_refinement 'Saint+ ver. 7.53A (Bruker AXS)'
_computing_data_collection 'APEX2 ver. 2008.3 (Bruker AXS)'
_computing_data_reduction 'Saint+ ver. 7.53A (Bruker AXS)'
_computing_molecular_graphics 'XP ver. 5.1 (Bruker AXS, 1998)'
_computing_publication_material 'SHELXL-97 (Sheldrick, 2008)'
_computing_structure_refinement 'SHELXL-97 (Sheldrick, 1997)'
_computing_structure_solution 'SHELXS-97 (Sheldrick, 1990)'
_diffrn_ambient_temperature 100(2)
_diffrn_measured_fraction_theta_full 0.984
_diffrn_measured_fraction_theta_max 0.969
_diffrn_measurement_device_type 'Bruker APEX-II CCD'
_diffrn_measurement_method '\f and \w scans'
_diffrn_radiation_monochromator 'multi-layer mirror'
_diffrn_radiation_source 'rotating anode'
_diffrn_radiation_type MoK\a
_diffrn_radiation_wavelength 0.71073
_diffrn_reflns_av_R_equivalents 0.0562
_diffrn_reflns_av_sigmaI/netI 0.0653
_diffrn_reflns_limit_h_max 12
_diffrn_reflns_limit_h_min -12
_diffrn_reflns_limit_k_max 17
_diffrn_reflns_limit_k_min -18
_diffrn_reflns_limit_l_max 27
_diffrn_reflns_limit_l_min -28
_diffrn_reflns_number 44792
_diffrn_reflns_theta_full 26.00
_diffrn_reflns_theta_max 26.80
_diffrn_reflns_theta_min 1.96
_exptl_absorpt_coefficient_mu 3.084
_exptl_absorpt_correction_T_max 0.9409
_exptl_absorpt_correction_T_min 0.5775
_exptl_absorpt_correction_type multi-scan
_exptl_absorpt_process_details 'Sadabs 2008/1 (Brucker 2008)'
_exptl_crystal_colour colourless
_exptl_crystal_density_diffrn 1.623
_exptl_crystal_density_method 'not measured'
_exptl_crystal_description needle
_exptl_crystal_F_000 1506
_exptl_crystal_size_max 0.20
_exptl_crystal_size_mid 0.08
_exptl_crystal_size_min 0.02
_refine_diff_density_max 7.167
_refine_diff_density_min -2.012
_refine_diff_density_rms 0.194
_refine_ls_extinction_method none
_refine_ls_goodness_of_fit_ref 1.057
_refine_ls_hydrogen_treatment constr
_refine_ls_matrix_type full
_refine_ls_number_parameters 725
_refine_ls_number_reflns 12662
_refine_ls_number_restraints 404
_refine_ls_restrained_S_all 1.110
_refine_ls_R_factor_all 0.0774
_refine_ls_R_factor_gt 0.0608
_refine_ls_shift/su_max 0.002
_refine_ls_shift/su_mean 0.000
_refine_ls_structure_factor_coef Fsqd
_refine_ls_weighting_details 'calc w=1/[\s^2^(Fo^2^)+(0.0736P)^2^+23.1053P] where P=(Fo^2^+2Fc^2^)/3'
_refine_ls_weighting_scheme calc
_refine_ls_wR_factor_gt 0.1448
_refine_ls_wR_factor_ref 0.1539
_reflns_number_gt 10512
_reflns_number_total 12662
_reflns_threshold_expression >2sigma(I)
_cod_data_source_file c0cc01802c.txt
_cod_data_source_block kr473
_cod_depositor_comments
;
The following automatic conversions were performed:

'_symmetry_cell_setting' value 'Triclinic' changed to 'triclinic'
according to
/usr/data/users/saulius/automatic-downloads/retrospective/RSC/lib/dictionaries/cif_core.dic
dictionary named 'cif_core.dic' version 2.4.2 from 2011-04-26.

Automatic conversion script
Id: cif_fix_values 2281 2013-09-26 08:29:07Z andrius 
;
_cod_original_cell_volume 3061.7(13)
_cod_original_sg_symbol_H-M P-1
_cod_database_code 7112815

loop_
_symmetry_equiv_pos_as_xyz
'x, y, z'
'-x, -y, -z'

loop_
_atom_site_label
_atom_site_type_symbol
_atom_site_fract_x
_atom_site_fract_y
_atom_site_fract_z
_atom_site_U_iso_or_equiv
_atom_site_adp_type
_atom_site_occupancy
_atom_site_symmetry_multiplicity
_atom_site_calc_flag
_atom_site_refinement_flags
_atom_site_disorder_assembly
_atom_site_disorder_group
Pt1 Pt 1.05502(3) 0.90816(2) 0.158723(13) 0.01589(10) Uani 1 1 d . A .
Br1 Br 1.12262(8) 1.01775(6) 0.09304(4) 0.02816(19) Uani 1 1 d . . .
P1 P 1.18263(18) 1.03323(14) 0.25388(9) 0.0150(4) Uani 1 1 d . . .
P2 P 0.9062(2) 0.79537(14) 0.06379(9) 0.0183(4) Uani 1 1 d . . .
O1 O 0.9395(5) 0.7699(4) 0.2383(2) 0.0218(11) Uani 1 1 d . A .
B1 B 0.9889(9) 0.8248(6) 0.2083(4) 0.0195(17) Uani 1 1 d . . .
C1_1 C 1.3042(6) 1.1375(4) 0.2411(3) 0.0205(15) Uani 1 1 d D . .
H1_1 H 1.2520 1.1510 0.2053 0.025 Uiso 1 1 calc R . .
C2_1 C 1.4269(6) 1.1093(4) 0.2155(3) 0.0254(17) Uani 1 1 d D . .
H2A_1 H 1.4872 1.0992 0.2497 0.031 Uiso 1 1 calc R . .
H2B_1 H 1.3929 1.0468 0.1790 0.031 Uiso 1 1 calc R . .
C3_1 C 1.5097(7) 1.1904(5) 0.1932(3) 0.034(2) Uani 1 1 d D . .
H3A_1 H 1.5904 1.1724 0.1784 0.041 Uiso 1 1 calc R . .
H3B_1 H 1.4515 1.1964 0.1565 0.041 Uiso 1 1 calc R . .
C4_1 C 1.5584(7) 1.2886(5) 0.2473(4) 0.038(2) Uani 1 1 d D . .
H4A_1 H 1.6242 1.2845 0.2822 0.045 Uiso 1 1 calc R . .
H4B_1 H 1.6072 1.3403 0.2311 0.045 Uiso 1 1 calc R . .
C5_1 C 1.4381(7) 1.3165(4) 0.2739(4) 0.035(2) Uani 1 1 d D . .
H5A_1 H 1.3776 1.3276 0.2402 0.042 Uiso 1 1 calc R . .
H5B_1 H 1.4734 1.3788 0.3105 0.042 Uiso 1 1 calc R . .
C6_1 C 1.3535(7) 1.2358(4) 0.2964(3) 0.0265(17) Uani 1 1 d D . .
H6A_1 H 1.4109 1.2291 0.3331 0.032 Uiso 1 1 calc R . .
H6B_1 H 1.2730 1.2544 0.3111 0.032 Uiso 1 1 calc R . .
C1_2 C 1.2720(6) 0.9871(4) 0.3107(3) 0.0171(14) Uani 1 1 d D . .
H1_2 H 1.1970 0.9462 0.3251 0.020 Uiso 1 1 calc R . .
C2_2 C 1.3518(7) 0.9169(5) 0.2797(3) 0.0229(16) Uani 1 1 d D . .
H2A_2 H 1.2908 0.8644 0.2412 0.028 Uiso 1 1 calc R . .
H2B_2 H 1.4306 0.9535 0.2658 0.028 Uiso 1 1 calc R . .
C3_2 C 1.4050(7) 0.8705(5) 0.3273(3) 0.0277(18) Uani 1 1 d D . .
H3A_2 H 1.3258 0.8278 0.3374 0.033 Uiso 1 1 calc R . .
H3B_2 H 1.4608 0.8288 0.3072 0.033 Uiso 1 1 calc R . .
C4_2 C 1.4922(7) 0.9485(5) 0.3891(3) 0.031(2) Uani 1 1 d D . .
H4A_2 H 1.5199 0.9163 0.4197 0.037 Uiso 1 1 calc R . .
H4B_2 H 1.5769 0.9863 0.3796 0.037 Uiso 1 1 calc R . .
C5_2 C 1.4138(7) 1.0184(5) 0.4196(3) 0.0260(17) Uani 1 1 d D . .
H5A_2 H 1.4747 1.0702 0.4584 0.031 Uiso 1 1 calc R . .
H5B_2 H 1.3342 0.9818 0.4331 0.031 Uiso 1 1 calc R . .
C6_2 C 1.3620(7) 1.0665(4) 0.3725(3) 0.0212(16) Uani 1 1 d D . .
H6A_2 H 1.3077 1.1092 0.3928 0.025 Uiso 1 1 calc R . .
H6B_2 H 1.4417 1.1081 0.3619 0.025 Uiso 1 1 calc R . .
C1_3 C 1.0605(5) 1.0882(5) 0.2955(3) 0.0168(14) Uani 1 1 d D . .
H1_3 H 1.1153 1.1434 0.3350 0.020 Uiso 1 1 calc R . .
C2_3 C 0.9583(6) 1.0148(5) 0.3169(3) 0.0218(16) Uani 1 1 d D . .
H2A_3 H 0.9045 0.9581 0.2788 0.026 Uiso 1 1 calc R . .
H2B_3 H 1.0096 0.9899 0.3459 0.026 Uiso 1 1 calc R . .
C3_3 C 0.8598(7) 1.0635(6) 0.3517(3) 0.0312(19) Uani 1 1 d D . .
H3A_3 H 0.7937 1.0146 0.3642 0.037 Uiso 1 1 calc R . .
H3B_3 H 0.9129 1.1176 0.3913 0.037 Uiso 1 1 calc R . .
C4_3 C 0.7812(6) 1.1041(5) 0.3083(4) 0.0275(18) Uani 1 1 d D . .
H4A_3 H 0.7231 1.0494 0.2701 0.033 Uiso 1 1 calc R . .
H4B_3 H 0.7199 1.1369 0.3318 0.033 Uiso 1 1 calc R . .
C5_3 C 0.8811(7) 1.1774(5) 0.2871(4) 0.0289(19) Uani 1 1 d D . .
H5A_3 H 0.9328 1.2349 0.3251 0.035 Uiso 1 1 calc R . .
H5B_3 H 0.8285 1.2009 0.2576 0.035 Uiso 1 1 calc R . .
C6_3 C 0.9833(7) 1.1318(5) 0.2530(3) 0.0240(17) Uani 1 1 d D . .
H6A_3 H 1.0505 1.1829 0.2426 0.029 Uiso 1 1 calc R . .
H6B_3 H 0.9330 1.0795 0.2121 0.029 Uiso 1 1 calc R . .
C1_4 C 0.8409(6) 0.6705(4) 0.0690(3) 0.0183(15) Uani 1 1 d D A .
H1_4 H 0.8103 0.6793 0.1110 0.022 Uiso 1 1 calc R . .
C2_4 C 0.9583(5) 0.6231(4) 0.0724(3) 0.0201(15) Uani 1 1 d D . .
H2A_4 H 0.9914 0.6118 0.0315 0.024 Uiso 1 1 calc R A .
H2B_4 H 1.0362 0.6683 0.1074 0.024 Uiso 1 1 calc R . .
C3_4 C 0.9092(6) 0.5251(4) 0.0848(3) 0.0235(16) Uani 1 1 d D A .
H3A_4 H 0.9852 0.4947 0.0851 0.028 Uiso 1 1 calc R . .
H3B_4 H 0.8838 0.5372 0.1276 0.028 Uiso 1 1 calc R . .
C4_4 C 0.7855(6) 0.4549(4) 0.0335(3) 0.0263(17) Uani 1 1 d D . .
H4A_4 H 0.8139 0.4369 -0.0085 0.032 Uiso 1 1 calc R A .
H4B_4 H 0.7524 0.3940 0.0442 0.032 Uiso 1 1 calc R . .
C5_4 C 0.6692(6) 0.5009(4) 0.0283(3) 0.0222(16) Uani 1 1 d D A .
H5A_4 H 0.6325 0.5105 0.0683 0.027 Uiso 1 1 calc R . .
H5B_4 H 0.5937 0.4553 -0.0077 0.027 Uiso 1 1 calc R . .
C6_4 C 0.7163(6) 0.6002(4) 0.0171(3) 0.0222(16) Uani 1 1 d D . .
H6A_4 H 0.7410 0.5898 -0.0257 0.027 Uiso 1 1 calc R A .
H6B_4 H 0.6396 0.6301 0.0177 0.027 Uiso 1 1 calc R . .
C1_5 C 0.7322(14) 0.8183(10) 0.0503(7) 0.015(2) Uani 0.392(7) 1 d PDU A 1
H1_5 H 0.6734 0.7661 0.0103 0.018 Uiso 0.392(7) 1 calc PR A 1
C2_5 C 0.6555(14) 0.8170(11) 0.1058(7) 0.018(2) Uani 0.392(7) 1 d PDU A 1
H2A_5 H 0.6375 0.7515 0.1113 0.022 Uiso 0.392(7) 1 calc PR A 1
H2B_5 H 0.7138 0.8664 0.1462 0.022 Uiso 0.392(7) 1 calc PR A 1
C3_5 C 0.5186(12) 0.8396(11) 0.0924(8) 0.028(2) Uani 0.392(7) 1 d PDU A 1
H3A_5 H 0.4566 0.7863 0.0546 0.034 Uiso 0.392(7) 1 calc PR A 1
H3B_5 H 0.4735 0.8420 0.1298 0.034 Uiso 0.392(7) 1 calc PR A 1
C4_5 C 0.5406(15) 0.9373(11) 0.0799(7) 0.023(2) Uani 0.392(7) 1 d PDU A 1
H4A_5 H 0.4502 0.9477 0.0686 0.028 Uiso 0.392(7) 1 calc PR A 1
H4B_5 H 0.5934 0.9914 0.1195 0.028 Uiso 0.392(7) 1 calc PR A 1
C5_5 C 0.6182(14) 0.9394(11) 0.0257(7) 0.021(2) Uani 0.392(7) 1 d PDU A 1
H5A_5 H 0.6352 1.0048 0.0202 0.026 Uiso 0.392(7) 1 calc PR A 1
H5B_5 H 0.5609 0.8897 -0.0149 0.026 Uiso 0.392(7) 1 calc PR A 1
C6_5 C 0.7566(12) 0.9181(10) 0.0393(7) 0.021(4) Uani 0.392(7) 1 d PDU A 1
H6A_5 H 0.8028 0.9172 0.0024 0.026 Uiso 0.392(7) 1 calc PR A 1
H6B_5 H 0.8173 0.9706 0.0778 0.026 Uiso 0.392(7) 1 calc PR A 1
C1_6 C 0.7730(8) 0.8575(8) 0.0569(4) 0.015(2) Uani 0.608(7) 1 d PDU A 2
H1_6 H 0.8234 0.9280 0.0650 0.018 Uiso 0.608(7) 1 calc PR A 2
C2_6 C 0.6970(10) 0.8563(8) 0.1126(4) 0.018(2) Uani 0.608(7) 1 d PDU A 2
H2A_6 H 0.6430 0.7880 0.1064 0.022 Uiso 0.608(7) 1 calc PR A 2
H2B_6 H 0.7650 0.8806 0.1535 0.022 Uiso 0.608(7) 1 calc PR A 2
C3_6 C 0.6004(11) 0.9211(8) 0.1160(4) 0.028(2) Uani 0.608(7) 1 d PDU A 2
H3A_6 H 0.5494 0.9172 0.1509 0.034 Uiso 0.608(7) 1 calc PR A 2
H3B_6 H 0.6554 0.9905 0.1260 0.034 Uiso 0.608(7) 1 calc PR A 2
C4_6 C 0.4984(9) 0.8886(9) 0.0526(4) 0.023(2) Uani 0.608(7) 1 d PDU A 2
H4A_6 H 0.4374 0.8215 0.0446 0.028 Uiso 0.608(7) 1 calc PR A 2
H4B_6 H 0.4402 0.9334 0.0553 0.028 Uiso 0.608(7) 1 calc PR A 2
C5_6 C 0.5728(10) 0.8889(8) -0.0029(4) 0.021(2) Uani 0.608(7) 1 d PDU A 2
H5A_6 H 0.6264 0.9572 0.0030 0.026 Uiso 0.608(7) 1 calc PR A 2
H5B_6 H 0.5041 0.8644 -0.0436 0.026 Uiso 0.608(7) 1 calc PR A 2
C6_6 C 0.6704(10) 0.8243(8) -0.0072(4) 0.021(3) Uani 0.608(7) 1 d PDU A 2
H6A_6 H 0.6162 0.7547 -0.0176 0.025 Uiso 0.608(7) 1 calc PR A 2
H6B_6 H 0.7213 0.8293 -0.0420 0.025 Uiso 0.608(7) 1 calc PR A 2
C1_7 C 0.9766(6) 0.7894(5) -0.0101(3) 0.0229(16) Uani 1 1 d D A .
H1_7 H 0.9799 0.8536 -0.0169 0.027 Uiso 1 1 calc R . .
C2_7 C 0.8884(7) 0.7105(5) -0.0725(3) 0.036(2) Uani 1 1 d D . .
H2A_7 H 0.8871 0.6445 -0.0707 0.043 Uiso 1 1 calc R A .
H2B_7 H 0.7925 0.7142 -0.0771 0.043 Uiso 1 1 calc R . .
C3_7 C 0.9469(8) 0.7259(6) -0.1306(3) 0.044(3) Uani 1 1 d D A .
H3A_7 H 0.8913 0.6729 -0.1702 0.053 Uiso 1 1 calc R . .
H3B_7 H 0.9404 0.7895 -0.1345 0.053 Uiso 1 1 calc R . .
C4_7 C 1.0964(9) 0.7253(6) -0.1240(3) 0.054(3) Uani 1 1 d D . .
H4A_7 H 1.1015 0.6590 -0.1254 0.065 Uiso 1 1 calc R A .
H4B_7 H 1.1331 0.7400 -0.1606 0.065 Uiso 1 1 calc R . .
C5_7 C 1.1846(7) 0.8006(6) -0.0615(3) 0.045(3) Uani 1 1 d D A .
H5A_7 H 1.1890 0.8675 -0.0624 0.054 Uiso 1 1 calc R . .
H5B_7 H 1.2795 0.7949 -0.0574 0.054 Uiso 1 1 calc R . .
C6_7 C 1.1265(7) 0.7859(7) -0.0029(3) 0.040(2) Uani 1 1 d D . .
H6A_7 H 1.1305 0.7217 0.0008 0.048 Uiso 1 1 calc R A .
H6B_7 H 1.1831 0.8383 0.0368 0.048 Uiso 1 1 calc R . .
B2 B 0.8574(9) 0.6980(6) 0.2683(4) 0.0203(17) Uani 1 1 d . . .
C1_8 C 0.8562(5) 0.7587(3) 0.3431(3) 0.0214(16) Uani 1 1 d D A .
C2_8 C 0.9806(6) 0.8146(3) 0.3848(2) 0.0204(15) Uani 1 1 d D . .
C3_8 C 0.9958(6) 0.8648(3) 0.4494(3) 0.0264(17) Uani 1 1 d D A .
C4_8 C 0.8788(6) 0.8596(3) 0.4752(3) 0.0274(18) Uani 1 1 d D . .
C5_8 C 0.7525(6) 0.8055(3) 0.4366(3) 0.0253(17) Uani 1 1 d D A .
C6_8 C 0.7427(6) 0.7568(3) 0.3725(3) 0.0235(16) Uani 1 1 d D . .
F1_8 F 1.0989(4) 0.8226(3) 0.3624(2) 0.0285(10) Uani 1 1 d D A .
F2_8 F 1.1189(5) 0.9170(3) 0.4862(2) 0.0350(12) Uani 1 1 d D . .
F3_8 F 0.8885(5) 0.9072(3) 0.53783(19) 0.0384(12) Uani 1 1 d D A .
F4_8 F 0.6392(5) 0.8005(3) 0.4619(2) 0.0370(12) Uani 1 1 d D . .
F5_8 F 0.6148(4) 0.7057(3) 0.3389(2) 0.0324(11) Uani 1 1 d D A .
C1_9 C 0.9392(5) 0.6183(4) 0.2746(2) 0.0187(15) Uani 1 1 d D A .
C2_9 C 1.0627(5) 0.6109(3) 0.25655(17) 0.0216(16) Uani 1 1 d D . .
C3_9 C 1.1286(6) 0.5439(4) 0.2665(2) 0.0267(17) Uani 1 1 d D A .
C4_9 C 1.0693(7) 0.4790(4) 0.2963(3) 0.0293(19) Uani 1 1 d D . .
C5_9 C 0.9472(6) 0.4825(4) 0.3153(2) 0.0273(18) Uani 1 1 d D A .
C6_9 C 0.8853(6) 0.5506(4) 0.3044(3) 0.0228(16) Uani 1 1 d D . .
F5_9 F 1.1276(4) 0.6718(3) 0.2271(2) 0.0278(10) Uani 1 1 d D A .
F4_9 F 1.2491(5) 0.5425(4) 0.2494(3) 0.0415(13) Uani 1 1 d . . .
F3_9 F 1.1308(6) 0.4125(4) 0.3062(3) 0.0437(14) Uani 1 1 d . A .
F2_9 F 0.8893(5) 0.4193(4) 0.3447(2) 0.0367(12) Uani 1 1 d . . .
F1_9 F 0.7668(5) 0.5506(3) 0.3249(2) 0.0274(10) Uani 1 1 d . A .
C1_10 C 0.7032(5) 0.6513(4) 0.22298(18) 0.0219(16) Uani 1 1 d D A .
C2_10 C 0.6226(5) 0.7128(4) 0.21789(17) 0.0256(17) Uani 1 1 d D . .
C3_10 C 0.4866(5) 0.6812(4) 0.18655(16) 0.0282(9) Uani 1 1 d D A .
C4_10 C 0.4235(6) 0.5813(5) 0.15772(18) 0.037(2) Uani 1 1 d D . .
C5_10 C 0.4975(6) 0.5169(4) 0.16110(18) 0.0282(18) Uani 1 1 d D A .
C6_10 C 0.6333(5) 0.5518(4) 0.19292(18) 0.0229(16) Uani 1 1 d D . .
F1_10 F 0.6783(4) 0.8113(3) 0.24519(18) 0.0332(12) Uani 1 1 d D A .
F2_10 F 0.4131(5) 0.7424(4) 0.18263(19) 0.064(2) Uani 1 1 d D . .
F3_10 F 0.2910(4) 0.5489(4) 0.12689(18) 0.0507(17) Uani 1 1 d D A .
F4_10 F 0.4384(5) 0.4197(3) 0.13353(17) 0.0387(12) Uani 1 1 d D . .
F5_10 F 0.6966(4) 0.4824(3) 0.19317(18) 0.0274(10) Uani 1 1 d D A .
C1_11 C 0.3612(8) 0.7067(4) 0.5211(4) 0.097(5) Uiso 1 1 d G . .
H1_11 H 0.4706 0.7310 0.5405 0.116 Uiso 1 1 d G . .
C2_11 C 0.3121(9) 0.7119(6) 0.4609(4) 0.075(4) Uiso 1 1 d G . .
H2_11 H 0.3836 0.7401 0.4339 0.089 Uiso 1 1 d G . .
C3_11 C 0.1702(10) 0.6804(7) 0.4358(4) 0.108(6) Uiso 1 1 d G . .
H3_11 H 0.1323 0.6844 0.3894 0.129 Uiso 1 1 d G . .
C4_11 C 0.0775(8) 0.6438(7) 0.4709(5) 0.125(7) Uiso 1 1 d G . .
H4_11 H -0.0319 0.6196 0.4515 0.150 Uiso 1 1 d G . .
C5_11 C 0.1267(9) 0.6387(8) 0.5310(5) 0.118(6) Uiso 1 1 d G . .
H5_11 H 0.0552 0.6104 0.5581 0.142 Uiso 1 1 d G . .
C6_11 C 0.2685(10) 0.6701(7) 0.5562(4) 0.099(5) Uiso 1 1 d G . .
H6_11 H 0.3065 0.6661 0.6026 0.119 Uiso 1 1 d G . .
C1_12 C 0.8001(18) 0.6526(16) 0.5392(10) 0.175(11) Uiso 1 1 d D . .
H1A_12 H 0.8675 0.6806 0.5166 0.262 Uiso 1 1 calc R . .
H1B_12 H 0.8419 0.6197 0.5652 0.262 Uiso 1 1 calc R . .
H1C_12 H 0.7712 0.7052 0.5672 0.262 Uiso 1 1 calc R . .
C2_12 C 0.6738(7) 0.5774(8) 0.4899(7) 0.142(8) Uiso 1 1 d GD . .
H2A_12 H 0.6328 0.6102 0.4630 0.170 Uiso 1 1 calc R . .
H2B_12 H 0.7030 0.5245 0.4614 0.170 Uiso 1 1 calc R . .
C3_12 C 0.5680(7) 0.5336(5) 0.5230(6) 0.205(14) Uiso 1 1 d GD . .
H3A_12 H 0.5481 0.5874 0.5554 0.246 Uiso 1 1 calc R . .
H3B_12 H 0.6067 0.4950 0.5461 0.246 Uiso 1 1 calc R . .

loop_
_atom_site_aniso_label
_atom_site_aniso_U_11
_atom_site_aniso_U_22
_atom_site_aniso_U_33
_atom_site_aniso_U_23
_atom_site_aniso_U_13
_atom_site_aniso_U_12
Pt1 0.01864(15) 0.01560(15) 0.02038(15) 0.00917(11) 0.00685(10) 0.01209(11)
Br1 0.0287(4) 0.0301(4) 0.0243(4) 0.0145(3) 0.0049(3) -0.0001(3)
P1 0.0119(8) 0.0176(9) 0.0223(9) 0.0109(7) 0.0076(7) 0.0091(7)
P2 0.0225(10) 0.0203(10) 0.0189(9) 0.0074(8) 0.0059(7) 0.0166(8)
O1 0.025(3) 0.020(3) 0.019(3) 0.006(2) 0.000(2) 0.007(2)
B1 0.022(4) 0.014(4) 0.027(4) 0.005(3) 0.008(3) 0.013(3)
C1_1 0.017(4) 0.023(4) 0.027(4) 0.016(3) 0.007(3) 0.006(3)
C2_1 0.019(4) 0.032(5) 0.033(4) 0.018(4) 0.011(3) 0.009(3)
C3_1 0.024(4) 0.045(6) 0.051(5) 0.032(5) 0.022(4) 0.015(4)
C4_1 0.027(5) 0.033(5) 0.062(6) 0.034(5) 0.012(4) -0.001(4)
C5_1 0.035(5) 0.028(5) 0.043(5) 0.016(4) 0.006(4) 0.006(4)
C6_1 0.023(4) 0.026(4) 0.038(5) 0.018(4) 0.009(3) 0.008(3)
C1_2 0.015(3) 0.021(4) 0.023(4) 0.011(3) 0.008(3) 0.013(3)
C2_2 0.024(4) 0.027(4) 0.029(4) 0.013(3) 0.012(3) 0.019(3)
C3_2 0.024(4) 0.033(5) 0.043(5) 0.021(4) 0.019(4) 0.021(4)
C4_2 0.019(4) 0.050(6) 0.037(5) 0.024(4) 0.009(3) 0.021(4)
C5_2 0.024(4) 0.031(5) 0.026(4) 0.013(3) 0.001(3) 0.009(4)
C6_2 0.019(4) 0.023(4) 0.028(4) 0.014(3) 0.006(3) 0.009(3)
C1_3 0.014(3) 0.019(4) 0.022(4) 0.007(3) 0.008(3) 0.011(3)
C2_3 0.021(4) 0.020(4) 0.033(4) 0.012(3) 0.011(3) 0.014(3)
C3_3 0.023(4) 0.039(5) 0.044(5) 0.018(4) 0.017(4) 0.020(4)
C4_3 0.022(4) 0.032(5) 0.034(4) 0.010(4) 0.011(3) 0.018(4)
C5_3 0.030(4) 0.037(5) 0.036(4) 0.019(4) 0.013(4) 0.027(4)
C6_3 0.027(4) 0.027(4) 0.030(4) 0.015(3) 0.010(3) 0.021(4)
C1_4 0.011(3) 0.020(4) 0.027(4) 0.009(3) 0.005(3) 0.008(3)
C2_4 0.013(3) 0.022(4) 0.027(4) 0.006(3) 0.007(3) 0.010(3)
C3_4 0.016(4) 0.024(4) 0.035(4) 0.012(3) 0.008(3) 0.011(3)
C4_4 0.023(4) 0.021(4) 0.033(4) 0.002(3) 0.010(3) 0.009(3)
C5_4 0.016(4) 0.022(4) 0.025(4) 0.001(3) 0.005(3) 0.006(3)
C6_4 0.013(4) 0.031(4) 0.026(4) 0.012(3) 0.007(3) 0.008(3)
C1_5 0.013(4) 0.013(4) 0.021(3) 0.006(3) 0.001(3) 0.005(3)
C2_5 0.015(4) 0.018(4) 0.023(3) 0.007(3) 0.004(3) 0.008(3)
C3_5 0.028(4) 0.030(4) 0.030(4) 0.009(3) 0.007(3) 0.014(3)
C4_5 0.022(4) 0.025(4) 0.025(4) 0.006(3) 0.004(3) 0.013(3)
C5_5 0.020(4) 0.023(4) 0.025(4) 0.011(3) 0.001(3) 0.010(3)
C6_5 0.022(6) 0.022(6) 0.022(6) 0.012(4) 0.005(4) 0.005(4)
C1_6 0.013(4) 0.013(4) 0.021(3) 0.006(3) 0.001(3) 0.005(3)
C2_6 0.015(4) 0.018(4) 0.023(3) 0.007(3) 0.004(3) 0.008(3)
C3_6 0.028(4) 0.030(4) 0.030(4) 0.009(3) 0.007(3) 0.014(3)
C4_6 0.022(4) 0.025(4) 0.025(4) 0.006(3) 0.004(3) 0.013(3)
C5_6 0.020(4) 0.023(4) 0.025(4) 0.011(3) 0.001(3) 0.010(3)
C6_6 0.021(4) 0.022(5) 0.022(4) 0.010(4) 0.002(3) 0.010(4)
C1_7 0.033(4) 0.019(4) 0.024(4) 0.009(3) 0.009(3) 0.016(3)
C2_7 0.071(7) 0.013(4) 0.022(4) 0.006(3) 0.012(4) 0.006(4)
C3_7 0.081(8) 0.024(5) 0.023(4) 0.009(4) 0.017(5) 0.001(5)
C4_7 0.113(10) 0.031(5) 0.043(6) 0.023(5) 0.054(6) 0.035(6)
C5_7 0.065(7) 0.051(6) 0.043(5) 0.027(5) 0.038(5) 0.034(6)
C6_7 0.050(6) 0.058(6) 0.041(5) 0.030(5) 0.031(4) 0.041(5)
B2 0.019(4) 0.015(4) 0.026(4) 0.008(3) 0.003(3) 0.005(3)
C1_8 0.026(4) 0.017(4) 0.027(4) 0.011(3) 0.007(3) 0.011(3)
C2_8 0.025(4) 0.015(4) 0.027(4) 0.013(3) 0.009(3) 0.007(3)
C3_8 0.028(4) 0.020(4) 0.031(4) 0.014(3) 0.000(3) 0.002(3)
C4_8 0.036(5) 0.028(4) 0.024(4) 0.011(3) 0.009(3) 0.015(4)
C5_8 0.023(4) 0.034(5) 0.027(4) 0.014(4) 0.013(3) 0.016(4)
C6_8 0.023(4) 0.027(4) 0.023(4) 0.012(3) 0.004(3) 0.008(3)
F1_8 0.023(2) 0.031(3) 0.031(2) 0.013(2) 0.0080(19) 0.003(2)
F2_8 0.036(3) 0.033(3) 0.027(2) 0.005(2) 0.000(2) 0.002(2)
F3_8 0.044(3) 0.047(3) 0.023(2) 0.005(2) 0.007(2) 0.020(3)
F4_8 0.034(3) 0.058(4) 0.031(3) 0.017(2) 0.014(2) 0.029(3)
F5_8 0.020(2) 0.048(3) 0.029(2) 0.010(2) 0.0045(19) 0.014(2)
C1_9 0.018(4) 0.013(4) 0.026(4) 0.007(3) 0.005(3) 0.005(3)
C2_9 0.026(4) 0.017(4) 0.025(4) 0.010(3) 0.007(3) 0.008(3)
C3_9 0.026(4) 0.022(4) 0.034(4) 0.008(3) 0.006(3) 0.013(3)
C4_9 0.041(5) 0.022(4) 0.033(4) 0.013(4) 0.009(4) 0.020(4)
C5_9 0.037(5) 0.013(4) 0.033(4) 0.011(3) 0.008(4) 0.006(3)
C6_9 0.023(4) 0.021(4) 0.026(4) 0.009(3) 0.005(3) 0.006(3)
F5_9 0.023(2) 0.027(3) 0.043(3) 0.021(2) 0.015(2) 0.010(2)
F4_9 0.031(3) 0.050(3) 0.063(3) 0.029(3) 0.025(3) 0.029(3)
F3_9 0.056(4) 0.036(3) 0.057(3) 0.023(3) 0.016(3) 0.034(3)
F2_9 0.046(3) 0.024(3) 0.052(3) 0.027(2) 0.017(2) 0.013(2)
F1_9 0.025(2) 0.024(2) 0.037(3) 0.014(2) 0.014(2) 0.007(2)
C1_10 0.021(4) 0.024(4) 0.022(4) 0.005(3) 0.006(3) 0.012(3)
C2_10 0.025(4) 0.029(4) 0.022(4) 0.002(3) 0.005(3) 0.015(4)
C3_10 0.023 0.030 0.020 -0.008(3) -0.015(3) 0.014(3)
C4_10 0.017(4) 0.067(7) 0.020(4) 0.002(4) 0.003(3) 0.017(4)
C5_10 0.025(4) 0.033(5) 0.020(4) 0.001(3) 0.008(3) 0.004(4)
C6_10 0.018(4) 0.030(4) 0.024(4) 0.010(3) 0.008(3) 0.008(3)
F1_10 0.039(3) 0.032(3) 0.030(2) 0.004(2) 0.000(2) 0.025(2)
F2_10 0.059(4) 0.082(5) 0.042(3) -0.015(3) -0.016(3) 0.059(4)
F3_10 0.019(3) 0.086(5) 0.029(3) -0.010(3) -0.005(2) 0.022(3)
F4_10 0.026(3) 0.040(3) 0.035(3) 0.004(2) 0.004(2) -0.007(2)
F5_10 0.023(2) 0.021(2) 0.034(2) 0.008(2) 0.0039(19) 0.0022(19)

loop_
_atom_type_symbol
_atom_type_description
_atom_type_scat_dispersion_real
_atom_type_scat_dispersion_imag
_atom_type_scat_source
C C 0.0033 0.0016 'International Tables Vol C Tables 4.2.6.8 and 6.1.1.4'
H H 0.0000 0.0000 'International Tables Vol C Tables 4.2.6.8 and 6.1.1.4'
B B 0.0013 0.0007 'International Tables Vol C Tables 4.2.6.8 and 6.1.1.4'
O O 0.0106 0.0060 'International Tables Vol C Tables 4.2.6.8 and 6.1.1.4'
F F 0.0171 0.0103 'International Tables Vol C Tables 4.2.6.8 and 6.1.1.4'
P P 0.1023 0.0942 'International Tables Vol C Tables 4.2.6.8 and 6.1.1.4'
Br Br -0.2901 2.4595 'International Tables Vol C Tables 4.2.6.8 and 6.1.1.4'
Pt Pt -1.7033 8.3905 'International Tables Vol C Tables 4.2.6.8 and 6.1.1.4'

loop_
_geom_angle_atom_site_label_1
_geom_angle_atom_site_label_2
_geom_angle_atom_site_label_3
_geom_angle
B1 Pt1 P1 89.9(3)
B1 Pt1 P2 91.8(3)
P1 Pt1 P2 172.31(6)
B1 Pt1 Br1 175.6(2)
P1 Pt1 Br1 91.41(5)
P2 Pt1 Br1 86.34(6)
C1_1 P1 C1_3 104.3(3)
C1_1 P1 C1_2 110.3(3)
C1_3 P1 C1_2 106.3(3)
C1_1 P1 Pt1 114.3(2)
C1_3 P1 Pt1 107.7(2)
C1_2 P1 Pt1 113.1(2)
C1_6 P2 C1_4 114.2(4)
C1_6 P2 C1_7 103.9(3)
C1_4 P2 C1_7 110.4(3)
C1_4 P2 C1_5 96.6(4)
C1_7 P2 C1_5 107.9(4)
C1_6 P2 Pt1 100.1(3)
C1_4 P2 Pt1 113.0(2)
C1_7 P2 Pt1 114.6(2)
C1_5 P2 Pt1 112.9(5)
B1 O1 B2 171.3(6)
O1 B1 Pt1 176.7(7)
C6_1 C1_1 C2_1 110.7(4)
C6_1 C1_1 P1 117.6(4)
C2_1 C1_1 P1 112.1(4)
C6_1 C1_1 H1_1 105.1
C2_1 C1_1 H1_1 105.1
P1 C1_1 H1_1 105.1
C3_1 C2_1 C1_1 110.4(4)
C3_1 C2_1 H2A_1 109.6
C1_1 C2_1 H2A_1 109.6
C3_1 C2_1 H2B_1 109.6
C1_1 C2_1 H2B_1 109.6
H2A_1 C2_1 H2B_1 108.1
C4_1 C3_1 C2_1 111.0(5)
C4_1 C3_1 H3A_1 109.4
C2_1 C3_1 H3A_1 109.4
C4_1 C3_1 H3B_1 109.4
C2_1 C3_1 H3B_1 109.4
H3A_1 C3_1 H3B_1 108.0
C5_1 C4_1 C3_1 111.2(5)
C5_1 C4_1 H4A_1 109.4
C3_1 C4_1 H4A_1 109.4
C5_1 C4_1 H4B_1 109.4
C3_1 C4_1 H4B_1 109.4
H4A_1 C4_1 H4B_1 108.0
C4_1 C5_1 C6_1 111.6(5)
C4_1 C5_1 H5A_1 109.3
C6_1 C5_1 H5A_1 109.3
C4_1 C5_1 H5B_1 109.3
C6_1 C5_1 H5B_1 109.3
H5A_1 C5_1 H5B_1 108.0
C1_1 C6_1 C5_1 109.9(4)
C1_1 C6_1 H6A_1 109.7
C5_1 C6_1 H6A_1 109.7
C1_1 C6_1 H6B_1 109.7
C5_1 C6_1 H6B_1 109.7
H6A_1 C6_1 H6B_1 108.2
C6_2 C1_2 C2_2 110.7(4)
C6_2 C1_2 P1 115.2(4)
C2_2 C1_2 P1 114.1(4)
C6_2 C1_2 H1_2 105.2
C2_2 C1_2 H1_2 105.2
P1 C1_2 H1_2 105.2
C3_2 C2_2 C1_2 110.8(4)
C3_2 C2_2 H2A_2 109.5
C1_2 C2_2 H2A_2 109.5
C3_2 C2_2 H2B_2 109.5
C1_2 C2_2 H2B_2 109.5
H2A_2 C2_2 H2B_2 108.1
C4_2 C3_2 C2_2 111.4(5)
C4_2 C3_2 H3A_2 109.3
C2_2 C3_2 H3A_2 109.3
C4_2 C3_2 H3B_2 109.3
C2_2 C3_2 H3B_2 109.3
H3A_2 C3_2 H3B_2 108.0
C5_2 C4_2 C3_2 111.3(4)
C5_2 C4_2 H4A_2 109.4
C3_2 C4_2 H4A_2 109.4
C5_2 C4_2 H4B_2 109.4
C3_2 C4_2 H4B_2 109.4
H4A_2 C4_2 H4B_2 108.0
C4_2 C5_2 C6_2 111.3(4)
C4_2 C5_2 H5A_2 109.4
C6_2 C5_2 H5A_2 109.4
C4_2 C5_2 H5B_2 109.4
C6_2 C5_2 H5B_2 109.4
H5A_2 C5_2 H5B_2 108.0
C1_2 C6_2 C5_2 110.2(4)
C1_2 C6_2 H6A_2 109.6
C5_2 C6_2 H6A_2 109.6
C1_2 C6_2 H6B_2 109.6
C5_2 C6_2 H6B_2 109.6
H6A_2 C6_2 H6B_2 108.1
C2_3 C1_3 C6_3 110.6(4)
C2_3 C1_3 P1 112.6(4)
C6_3 C1_3 P1 110.5(4)
C2_3 C1_3 H1_3 107.7
C6_3 C1_3 H1_3 107.6
P1 C1_3 H1_3 107.6
C3_3 C2_3 C1_3 110.9(4)
C3_3 C2_3 H2A_3 109.5
C1_3 C2_3 H2A_3 109.5
C3_3 C2_3 H2B_3 109.5
C1_3 C2_3 H2B_3 109.5
H2A_3 C2_3 H2B_3 108.0
C4_3 C3_3 C2_3 110.5(5)
C4_3 C3_3 H3A_3 109.6
C2_3 C3_3 H3A_3 109.6
C4_3 C3_3 H3B_3 109.6
C2_3 C3_3 H3B_3 109.6
H3A_3 C3_3 H3B_3 108.1
C5_3 C4_3 C3_3 110.3(5)
C5_3 C4_3 H4A_3 109.6
C3_3 C4_3 H4A_3 109.6
C5_3 C4_3 H4B_3 109.6
C3_3 C4_3 H4B_3 109.6
H4A_3 C4_3 H4B_3 108.1
C4_3 C5_3 C6_3 111.9(5)
C4_3 C5_3 H5A_3 109.2
C6_3 C5_3 H5A_3 109.2
C4_3 C5_3 H5B_3 109.2
C6_3 C5_3 H5B_3 109.2
H5A_3 C5_3 H5B_3 107.9
C5_3 C6_3 C1_3 110.9(4)
C5_3 C6_3 H6A_3 109.5
C1_3 C6_3 H6A_3 109.5
C5_3 C6_3 H6B_3 109.5
C1_3 C6_3 H6B_3 109.5
H6A_3 C6_3 H6B_3 108.0
C6_4 C1_4 C2_4 110.7(4)
C6_4 C1_4 P2 116.1(4)
C2_4 C1_4 P2 110.5(4)
C6_4 C1_4 H1_4 106.3
C2_4 C1_4 H1_4 106.3
P2 C1_4 H1_4 106.3
C3_4 C2_4 C1_4 110.8(4)
C3_4 C2_4 H2A_4 109.5
C1_4 C2_4 H2A_4 109.5
C3_4 C2_4 H2B_4 109.5
C1_4 C2_4 H2B_4 109.5
H2A_4 C2_4 H2B_4 108.1
C4_4 C3_4 C2_4 111.1(4)
C4_4 C3_4 H3A_4 109.4
C2_4 C3_4 H3A_4 109.4
C4_4 C3_4 H3B_4 109.4
C2_4 C3_4 H3B_4 109.4
H3A_4 C3_4 H3B_4 108.0
C5_4 C4_4 C3_4 111.5(4)
C5_4 C4_4 H4A_4 109.3
C3_4 C4_4 H4A_4 109.3
C5_4 C4_4 H4B_4 109.3
C3_4 C4_4 H4B_4 109.3
H4A_4 C4_4 H4B_4 108.0
C4_4 C5_4 C6_4 112.3(4)
C4_4 C5_4 H5A_4 109.2
C6_4 C5_4 H5A_4 109.2
C4_4 C5_4 H5B_4 109.2
C6_4 C5_4 H5B_4 109.2
H5A_4 C5_4 H5B_4 107.9
C1_4 C6_4 C5_4 110.9(4)
C1_4 C6_4 H6A_4 109.5
C5_4 C6_4 H6A_4 109.5
C1_4 C6_4 H6B_4 109.5
C5_4 C6_4 H6B_4 109.5
H6A_4 C6_4 H6B_4 108.1
C6_5 C1_5 C2_5 110.4(6)
C6_5 C1_5 P2 107.3(8)
C2_5 C1_5 P2 114.0(8)
C6_5 C1_5 H1_5 108.3
C2_5 C1_5 H1_5 108.3
P2 C1_5 H1_5 108.3
C3_5 C2_5 C1_5 110.8(6)
C3_5 C2_5 H2A_5 109.5
C1_5 C2_5 H2A_5 109.5
C3_5 C2_5 H2B_5 109.5
C1_5 C2_5 H2B_5 109.5
H2A_5 C2_5 H2B_5 108.1
C4_5 C3_5 C2_5 111.3(6)
C4_5 C3_5 H3A_5 109.4
C2_5 C3_5 H3A_5 109.4
C4_5 C3_5 H3B_5 109.4
C2_5 C3_5 H3B_5 109.4
H3A_5 C3_5 H3B_5 108.0
C5_5 C4_5 C3_5 111.2(6)
C5_5 C4_5 H4A_5 109.4
C3_5 C4_5 H4A_5 109.4
C5_5 C4_5 H4B_5 109.4
C3_5 C4_5 H4B_5 109.4
H4A_5 C4_5 H4B_5 108.0
C4_5 C5_5 C6_5 111.5(6)
C4_5 C5_5 H5A_5 109.3
C6_5 C5_5 H5A_5 109.3
C4_5 C5_5 H5B_5 109.3
C6_5 C5_5 H5B_5 109.3
H5A_5 C5_5 H5B_5 108.0
C1_5 C6_5 C5_5 109.9(6)
C1_5 C6_5 H6A_5 109.7
C5_5 C6_5 H6A_5 109.7
C1_5 C6_5 H6B_5 109.7
C5_5 C6_5 H6B_5 109.7
H6A_5 C6_5 H6B_5 108.2
C6_6 C1_6 C2_6 110.9(5)
C6_6 C1_6 P2 119.1(6)
C2_6 C1_6 P2 108.1(5)
C6_6 C1_6 H1_6 105.9
C2_6 C1_6 H1_6 105.9
P2 C1_6 H1_6 105.9
C3_6 C2_6 C1_6 110.6(5)
C3_6 C2_6 H2A_6 109.5
C1_6 C2_6 H2A_6 109.5
C3_6 C2_6 H2B_6 109.5
C1_6 C2_6 H2B_6 109.5
H2A_6 C2_6 H2B_6 108.1
C4_6 C3_6 C2_6 110.9(5)
C4_6 C3_6 H3A_6 109.5
C2_6 C3_6 H3A_6 109.5
C4_6 C3_6 H3B_6 109.5
C2_6 C3_6 H3B_6 109.5
H3A_6 C3_6 H3B_6 108.0
C5_6 C4_6 C3_6 111.1(5)
C5_6 C4_6 H4A_6 109.4
C3_6 C4_6 H4A_6 109.4
C5_6 C4_6 H4B_6 109.4
C3_6 C4_6 H4B_6 109.4
H4A_6 C4_6 H4B_6 108.0
C4_6 C5_6 C6_6 111.6(5)
C4_6 C5_6 H5A_6 109.3
C6_6 C5_6 H5A_6 109.3
C4_6 C5_6 H5B_6 109.3
C6_6 C5_6 H5B_6 109.3
H5A_6 C5_6 H5B_6 108.0
C1_6 C6_6 C5_6 110.2(5)
C1_6 C6_6 H6A_6 109.6
C5_6 C6_6 H6A_6 109.6
C1_6 C6_6 H6B_6 109.6
C5_6 C6_6 H6B_6 109.6
H6A_6 C6_6 H6B_6 108.1
C2_7 C1_7 C6_7 110.3(5)
C2_7 C1_7 P2 116.4(4)
C6_7 C1_7 P2 113.7(4)
C2_7 C1_7 H1_7 105.1
C6_7 C1_7 H1_7 105.1
P2 C1_7 H1_7 105.1
C3_7 C2_7 C1_7 110.3(5)
C3_7 C2_7 H2A_7 109.6
C1_7 C2_7 H2A_7 109.6
C3_7 C2_7 H2B_7 109.6
C1_7 C2_7 H2B_7 109.6
H2A_7 C2_7 H2B_7 108.1
C4_7 C3_7 C2_7 111.2(5)
C4_7 C3_7 H3A_7 109.4
C2_7 C3_7 H3A_7 109.4
C4_7 C3_7 H3B_7 109.4
C2_7 C3_7 H3B_7 109.4
H3A_7 C3_7 H3B_7 108.0
C5_7 C4_7 C3_7 111.5(5)
C5_7 C4_7 H4A_7 109.3
C3_7 C4_7 H4A_7 109.3
C5_7 C4_7 H4B_7 109.3
C3_7 C4_7 H4B_7 109.3
H4A_7 C4_7 H4B_7 108.0
C4_7 C5_7 C6_7 111.7(5)
C4_7 C5_7 H5A_7 109.3
C6_7 C5_7 H5A_7 109.3
C4_7 C5_7 H5B_7 109.3
C6_7 C5_7 H5B_7 109.3
H5A_7 C5_7 H5B_7 107.9
C1_7 C6_7 C5_7 110.0(5)
C1_7 C6_7 H6A_7 109.7
C5_7 C6_7 H6A_7 109.7
C1_7 C6_7 H6B_7 109.7
C5_7 C6_7 H6B_7 109.7
H6A_7 C6_7 H6B_7 108.2
O1 B2 C1_10 105.8(5)
O1 B2 C1_9 109.6(6)
C1_10 B2 C1_9 115.3(6)
O1 B2 C1_8 109.2(6)
C1_10 B2 C1_8 112.6(5)
C1_9 B2 C1_8 104.4(5)
C2_8 C1_8 C6_8 113.5(5)
C2_8 C1_8 B2 118.9(5)
C6_8 C1_8 B2 127.5(5)
F1_8 C2_8 C3_8 115.2(5)
F1_8 C2_8 C1_8 119.6(5)
C3_8 C2_8 C1_8 125.2(5)
F2_8 C3_8 C4_8 120.2(5)
F2_8 C3_8 C2_8 121.7(5)
C4_8 C3_8 C2_8 118.1(5)
F3_8 C4_8 C5_8 120.2(5)
F3_8 C4_8 C3_8 120.2(5)
C5_8 C4_8 C3_8 119.5(5)
F4_8 C5_8 C4_8 119.4(5)
F4_8 C5_8 C6_8 120.5(5)
C4_8 C5_8 C6_8 120.2(5)
F5_8 C6_8 C5_8 115.6(5)
F5_8 C6_8 C1_8 120.9(5)
C5_8 C6_8 C1_8 123.5(5)
C2_9 C1_9 C6_9 113.5(5)
C2_9 C1_9 B2 128.3(5)
C6_9 C1_9 B2 118.2(5)
F5_9 C2_9 C3_9 115.1(5)
F5_9 C2_9 C1_9 120.3(5)
C3_9 C2_9 C1_9 124.5(5)
F4_9 C3_9 C4_9 119.6(5)
F4_9 C3_9 C2_9 121.5(6)
C4_9 C3_9 C2_9 118.9(5)
F3_9 C4_9 C5_9 120.4(6)
F3_9 C4_9 C3_9 120.1(6)
C5_9 C4_9 C3_9 119.5(5)
F2_9 C5_9 C4_9 119.6(5)
F2_9 C5_9 C6_9 120.8(6)
C4_9 C5_9 C6_9 119.6(5)
F1_9 C6_9 C5_9 116.4(5)
F1_9 C6_9 C1_9 119.5(5)
C5_9 C6_9 C1_9 124.0(5)
C2_10 C1_10 C6_10 113.4(5)
C2_10 C1_10 B2 119.4(5)
C6_10 C1_10 B2 126.7(5)
F1_10 C2_10 C3_10 115.9(5)
F1_10 C2_10 C1_10 119.3(5)
C3_10 C2_10 C1_10 124.8(5)
F2_10 C3_10 C2_10 123.0(5)
F2_10 C3_10 C4_10 118.3(5)
C2_10 C3_10 C4_10 118.7(5)
F3_10 C4_10 C5_10 121.1(6)
F3_10 C4_10 C3_10 119.6(5)
C5_10 C4_10 C3_10 119.3(5)
F4_10 C5_10 C4_10 120.2(5)
F4_10 C5_10 C6_10 119.8(5)
C4_10 C5_10 C6_10 120.0(5)
F5_10 C6_10 C5_10 115.2(5)
F5_10 C6_10 C1_10 121.0(5)
C5_10 C6_10 C1_10 123.8(5)

loop_
_geom_bond_atom_site_label_1
_geom_bond_atom_site_label_2
_geom_bond_distance
Pt1 B1 1.936(9)
Pt1 P1 2.350(2)
Pt1 P2 2.351(2)
Pt1 Br1 2.5088(9)
P1 C1_1 1.847(6)
P1 C1_3 1.847(6)
P1 C1_2 1.851(5)
P2 C1_6 1.838(8)
P2 C1_4 1.853(6)
P2 C1_7 1.854(6)
P2 C1_5 1.897(12)
O1 B1 1.245(10)
O1 B2 1.544(10)
C1_1 C6_1 1.535(5)
C1_1 C2_1 1.536(5)
C1_1 H1_1 1.0000
C2_1 C3_1 1.534(6)
C2_1 H2A_1 0.9900
C2_1 H2B_1 0.9900
C3_1 C4_1 1.521(6)
C3_1 H3A_1 0.9900
C3_1 H3B_1 0.9900
C4_1 C5_1 1.520(6)
C4_1 H4A_1 0.9900
C4_1 H4B_1 0.9900
C5_1 C6_1 1.540(6)
C5_1 H5A_1 0.9900
C5_1 H5B_1 0.9900
C6_1 H6A_1 0.9900
C6_1 H6B_1 0.9900
C1_2 C6_2 1.536(5)
C1_2 C2_2 1.536(5)
C1_2 H1_2 1.0000
C2_2 C3_2 1.533(5)
C2_2 H2A_2 0.9900
C2_2 H2B_2 0.9900
C3_2 C4_2 1.520(6)
C3_2 H3A_2 0.9900
C3_2 H3B_2 0.9900
C4_2 C5_2 1.520(6)
C4_2 H4A_2 0.9900
C4_2 H4B_2 0.9900
C5_2 C6_2 1.539(5)
C5_2 H5A_2 0.9900
C5_2 H5B_2 0.9900
C6_2 H6A_2 0.9900
C6_2 H6B_2 0.9900
C1_3 C2_3 1.535(5)
C1_3 C6_3 1.536(5)
C1_3 H1_3 1.0000
C2_3 C3_3 1.533(5)
C2_3 H2A_3 0.9900
C2_3 H2B_3 0.9900
C3_3 C4_3 1.525(6)
C3_3 H3A_3 0.9900
C3_3 H3B_3 0.9900
C4_3 C5_3 1.520(6)
C4_3 H4A_3 0.9900
C4_3 H4B_3 0.9900
C6_3 H6B_3 0.9900
C1_4 C6_4 1.534(5)
C1_4 C2_4 1.538(5)
C1_4 H1_4 1.0000
C2_4 C3_4 1.533(5)
C2_4 H2A_4 0.9900
C2_4 H2B_4 0.9900
C3_4 C4_4 1.522(6)
C3_4 H3A_4 0.9900
C3_4 H3B_4 0.9900
C4_4 C5_4 1.518(6)
C4_4 H4A_4 0.9900
C4_4 H4B_4 0.9900
C5_4 C6_4 1.536(6)
C5_4 H5A_4 0.9900
C5_4 H5B_4 0.9900
C6_4 H6A_4 0.9900
C6_4 H6B_4 0.9900
C1_5 C6_5 1.536(6)
C1_5 C2_5 1.536(6)
C1_5 H1_5 1.0000
C2_5 C3_5 1.533(6)
C2_5 H2A_5 0.9900
C2_5 H2B_5 0.9900
C3_5 C4_5 1.522(6)
C3_5 H3A_5 0.9900
C3_5 H3B_5 0.9900
C4_5 C5_5 1.520(6)
C4_5 H4A_5 0.9900
C4_5 H4B_5 0.9900
C5_5 C6_5 1.538(6)
C5_5 H5A_5 0.9900
C5_5 H5B_5 0.9900
C6_5 H6A_5 0.9900
C6_5 H6B_5 0.9900
C1_6 C6_6 1.536(6)
C1_6 C2_6 1.536(6)
C1_6 H1_6 1.0000
C2_6 C3_6 1.534(6)
C2_6 H2A_6 0.9900
C2_6 H2B_6 0.9900
C3_6 C4_6 1.522(6)
C3_6 H3A_6 0.9900
C3_6 H3B_6 0.9900
C4_6 C5_6 1.521(6)
C4_6 H4A_6 0.9900
C4_6 H4B_6 0.9900
C5_6 C6_6 1.539(6)
C5_6 H5A_6 0.9900
C5_6 H5B_6 0.9900
C6_6 H6A_6 0.9900
C6_6 H6B_6 0.9900
C1_7 C2_7 1.536(5)
C1_7 C6_7 1.537(5)
C1_7 H1_7 1.0000
C2_7 C3_7 1.533(6)
C2_7 H2A_7 0.9900
C2_7 H2B_7 0.9900
C4_7 C5_7 1.519(6)
C4_7 H4A_7 0.9900
C4_7 H4B_7 0.9900
C5_7 C6_7 1.539(6)
C5_7 H5A_7 0.9900
C5_7 H5B_7 0.9900
C6_7 H6A_7 0.9900
C6_7 H6B_7 0.9900
B2 C1_10 1.634(10)
B2 C1_9 1.635(10)
B2 C1_8 1.648(10)
C1_8 C2_8 1.388(7)
C1_8 C6_8 1.393(7)
C2_8 F1_8 1.351(6)
C2_8 C3_8 1.382(7)
C3_8 F2_8 1.330(6)
C3_8 C4_8 1.380(7)
C4_8 F3_8 1.344(6)
C4_8 C5_8 1.372(7)
C5_8 F4_8 1.341(6)
C5_8 C6_8 1.376(7)
C6_8 F5_8 1.343(6)
C1_9 C2_9 1.388(7)
C1_9 C6_9 1.395(7)
C2_9 F5_9 1.353(6)
C2_9 C3_9 1.382(7)
C3_9 F4_9 1.334(8)
C3_9 C4_9 1.381(7)
C4_9 F3_9 1.348(7)
C4_9 C5_9 1.371(7)
C5_9 F2_9 1.351(8)
C5_9 C6_9 1.378(7)
C6_9 F1_9 1.344(7)
C1_10 C2_10 1.389(7)
C1_10 C6_10 1.394(7)
C2_10 F1_10 1.354(6)
C2_10 C3_10 1.380(6)
C3_10 F2_10 1.326(6)
C3_10 C4_10 1.384(7)
C4_10 F3_10 1.345(6)
C4_10 C5_10 1.369(7)
C5_10 F4_10 1.342(6)
C5_10 C6_10 1.379(7)
C6_10 F5_10 1.346(6)

loop_
_geom_torsion_atom_site_label_1
_geom_torsion_atom_site_label_2
_geom_torsion_atom_site_label_3
_geom_torsion_atom_site_label_4
_geom_torsion
B1 Pt1 P1 C1_1 170.0(3)
Br1 Pt1 P1 C1_1 -14.2(2)
B1 Pt1 P1 C1_3 -74.5(3)
Br1 Pt1 P1 C1_3 101.28(19)
B1 Pt1 P1 C1_2 42.6(3)
Br1 Pt1 P1 C1_2 -141.6(2)
B1 Pt1 P2 C1_6 103.5(4)
Br1 Pt1 P2 C1_6 -72.6(3)
B1 Pt1 P2 C1_4 -18.4(3)
Br1 Pt1 P2 C1_4 165.6(2)
B1 Pt1 P2 C1_7 -146.0(3)
Br1 Pt1 P2 C1_7 37.9(2)
B1 Pt1 P2 C1_5 89.9(5)
Br1 Pt1 P2 C1_5 -86.1(4)
C1_3 P1 C1_1 C6_1 41.8(5)
C1_2 P1 C1_1 C6_1 -72.0(5)
Pt1 P1 C1_1 C6_1 159.2(4)
C1_3 P1 C1_1 C2_1 171.8(5)
C1_2 P1 C1_1 C2_1 58.0(5)
Pt1 P1 C1_1 C2_1 -70.8(5)
C6_1 C1_1 C2_1 C3_1 -57.6(7)
P1 C1_1 C2_1 C3_1 169.0(5)
C1_1 C2_1 C3_1 C4_1 56.9(7)
C2_1 C3_1 C4_1 C5_1 -56.1(8)
C3_1 C4_1 C5_1 C6_1 55.9(8)
C2_1 C1_1 C6_1 C5_1 56.8(7)
P1 C1_1 C6_1 C5_1 -172.6(5)
C4_1 C5_1 C6_1 C1_1 -56.1(7)
C1_1 P1 C1_2 C6_2 48.0(5)
C1_3 P1 C1_2 C6_2 -64.5(5)
Pt1 P1 C1_2 C6_2 177.5(4)
C1_1 P1 C1_2 C2_2 -81.7(5)
C1_3 P1 C1_2 C2_2 165.8(5)
Pt1 P1 C1_2 C2_2 47.8(5)
C6_2 C1_2 C2_2 C3_2 56.3(7)
P1 C1_2 C2_2 C3_2 -171.8(5)
C1_2 C2_2 C3_2 C4_2 -55.6(7)
C2_2 C3_2 C4_2 C5_2 55.5(8)
C3_2 C4_2 C5_2 C6_2 -56.2(8)
C2_2 C1_2 C6_2 C5_2 -56.7(7)
P1 C1_2 C6_2 C5_2 172.0(5)
C4_2 C5_2 C6_2 C1_2 56.7(7)
C1_1 P1 C1_3 C2_3 -174.1(4)
C1_2 P1 C1_3 C2_3 -57.5(5)
Pt1 P1 C1_3 C2_3 64.0(4)
C1_1 P1 C1_3 C6_3 61.6(5)
C1_2 P1 C1_3 C6_3 178.3(5)
Pt1 P1 C1_3 C6_3 -60.2(5)
C6_3 C1_3 C2_3 C3_3 -56.3(7)
P1 C1_3 C2_3 C3_3 179.5(5)
C1_3 C2_3 C3_3 C4_3 58.1(7)
C2_3 C3_3 C4_3 C5_3 -57.7(8)
C3_3 C4_3 C5_3 C6_3 56.6(7)
C4_3 C5_3 C6_3 C1_3 -55.2(8)
C2_3 C1_3 C6_3 C5_3 54.5(7)
P1 C1_3 C6_3 C5_3 179.8(5)
C1_6 P2 C1_4 C6_4 51.1(6)
C1_7 P2 C1_4 C6_4 -65.6(5)
C1_5 P2 C1_4 C6_4 46.3(6)
Pt1 P2 C1_4 C6_4 164.6(4)
C1_6 P2 C1_4 C2_4 178.1(4)
C1_7 P2 C1_4 C2_4 61.5(5)
C1_5 P2 C1_4 C2_4 173.4(6)
Pt1 P2 C1_4 C2_4 -68.3(5)
C6_4 C1_4 C2_4 C3_4 -56.8(7)
P2 C1_4 C2_4 C3_4 173.2(5)
C1_4 C2_4 C3_4 C4_4 56.8(7)
C2_4 C3_4 C4_4 C5_4 -55.5(7)
C3_4 C4_4 C5_4 C6_4 54.5(7)
C2_4 C1_4 C6_4 C5_4 55.2(7)
P2 C1_4 C6_4 C5_4 -177.9(4)
C4_4 C5_4 C6_4 C1_4 -54.3(7)
C1_4 P2 C1_5 C6_5 -176.0(8)
C1_7 P2 C1_5 C6_5 -62.0(9)
Pt1 P2 C1_5 C6_5 65.6(8)
C1_4 P2 C1_5 C2_5 61.4(9)
C1_7 P2 C1_5 C2_5 175.4(8)
Pt1 P2 C1_5 C2_5 -56.9(9)
C6_5 C1_5 C2_5 C3_5 57.1(11)
P2 C1_5 C2_5 C3_5 178.0(10)
C1_5 C2_5 C3_5 C4_5 -56.0(12)
C2_5 C3_5 C4_5 C5_5 55.3(12)
C3_5 C4_5 C5_5 C6_5 -56.1(12)
C2_5 C1_5 C6_5 C5_5 -57.2(11)
P2 C1_5 C6_5 C5_5 178.0(10)
C4_5 C5_5 C6_5 C1_5 57.0(12)
C1_4 P2 C1_6 C6_6 -74.1(8)
C1_7 P2 C1_6 C6_6 46.3(8)
C1_5 P2 C1_6 C6_6 -58.9(16)
Pt1 P2 C1_6 C6_6 164.9(7)
C1_4 P2 C1_6 C2_6 53.6(7)
C1_7 P2 C1_6 C2_6 174.0(6)
C1_5 P2 C1_6 C2_6 68.8(17)
Pt1 P2 C1_6 C2_6 -67.4(6)
C6_6 C1_6 C2_6 C3_6 -56.8(9)
P2 C1_6 C2_6 C3_6 170.9(7)
C1_6 C2_6 C3_6 C4_6 56.7(10)
C2_6 C3_6 C4_6 C5_6 -56.4(10)
C3_6 C4_6 C5_6 C6_6 56.3(10)
C2_6 C1_6 C6_6 C5_6 56.0(9)
P2 C1_6 C6_6 C5_6 -177.6(7)
C4_6 C5_6 C6_6 C1_6 -55.9(10)
C1_6 P2 C1_7 C2_7 -76.9(6)
C1_4 P2 C1_7 C2_7 46.0(5)
C1_5 P2 C1_7 C2_7 -58.4(7)
Pt1 P2 C1_7 C2_7 174.9(4)
C1_6 P2 C1_7 C6_7 153.2(6)
C1_4 P2 C1_7 C6_7 -83.9(5)
C1_5 P2 C1_7 C6_7 171.7(7)
Pt1 P2 C1_7 C6_7 45.0(6)
C6_7 C1_7 C2_7 C3_7 -58.2(7)
P2 C1_7 C2_7 C3_7 170.3(5)
C1_7 C2_7 C3_7 C4_7 56.7(8)
C2_7 C3_7 C4_7 C5_7 -55.1(8)
C3_7 C4_7 C5_7 C6_7 55.0(8)
C2_7 C1_7 C6_7 C5_7 57.6(8)
P2 C1_7 C6_7 C5_7 -169.5(5)
C4_7 C5_7 C6_7 C1_7 -56.1(8)
O1 B2 C1_8 C2_8 -53.3(6)
C1_10 B2 C1_8 C2_8 -170.4(4)
C1_9 B2 C1_8 C2_8 63.8(6)
O1 B2 C1_8 C6_8 131.0(4)
C1_10 B2 C1_8 C6_8 13.8(7)
C1_9 B2 C1_8 C6_8 -112.0(5)
C6_8 C1_8 C2_8 F1_8 179.95(9)
B2 C1_8 C2_8 F1_8 3.6(4)
C6_8 C1_8 C2_8 C3_8 0.03(6)
B2 C1_8 C2_8 C3_8 -176.3(4)
F1_8 C2_8 C3_8 C4_8 -179.94(9)
C1_8 C2_8 C3_8 C4_8 -0.01(6)
C2_8 C3_8 C4_8 F3_8 179.99(10)
F2_8 C3_8 C4_8 C5_8 -179.98(11)
C2_8 C3_8 C4_8 C5_8 -0.01(14)
F3_8 C4_8 C5_8 F4_8 -0.1(2)
F3_8 C4_8 C5_8 C6_8 -179.98(13)
C3_8 C4_8 C5_8 C6_8 0.0(2)
F4_8 C5_8 C6_8 F5_8 0.0(2)
C4_8 C5_8 C6_8 F5_8 179.87(13)
C4_8 C5_8 C6_8 C1_8 0.0(2)
B2 C1_8 C6_8 F5_8 -3.9(4)
C2_8 C1_8 C6_8 C5_8 -0.02(15)
B2 C1_8 C6_8 C5_8 176.0(4)
O1 B2 C1_9 C2_9 -0.4(8)
C1_10 B2 C1_9 C2_9 118.8(5)
C1_8 B2 C1_9 C2_9 -117.2(5)
O1 B2 C1_9 C6_9 176.1(4)
C1_10 B2 C1_9 C6_9 -64.7(6)
C1_8 B2 C1_9 C6_9 59.3(6)
C6_9 C1_9 C2_9 F5_9 -179.99(9)
B2 C1_9 C2_9 F5_9 -3.4(6)
B2 C1_9 C2_9 C3_9 176.6(6)
F5_9 C2_9 C3_9 F4_9 1.7(5)
C1_9 C2_9 C3_9 F4_9 -178.3(5)
F5_9 C2_9 C3_9 C4_9 -179.99(9)
F4_9 C3_9 C4_9 F3_9 -2.1(5)
C2_9 C3_9 C4_9 F3_9 179.6(5)
F4_9 C3_9 C4_9 C5_9 178.3(5)
F3_9 C4_9 C5_9 F2_9 0.7(6)
C3_9 C4_9 C5_9 F2_9 -179.7(4)
F3_9 C4_9 C5_9 C6_9 -179.6(5)
C3_9 C4_9 C5_9 C6_9 0.01(19)
F2_9 C5_9 C6_9 F1_9 0.5(5)
C4_9 C5_9 C6_9 F1_9 -179.2(5)
F2_9 C5_9 C6_9 C1_9 179.7(4)
C4_9 C5_9 C6_9 C1_9 0.0(2)
C2_9 C1_9 C6_9 F1_9 179.2(5)
B2 C1_9 C6_9 F1_9 2.2(5)
C2_9 C1_9 C6_9 C5_9 -0.02(15)
B2 C1_9 C6_9 C5_9 -177.0(5)
O1 B2 C1_10 C2_10 -62.6(6)
C1_9 B2 C1_10 C2_10 176.2(4)
C1_8 B2 C1_10 C2_10 56.6(6)
O1 B2 C1_10 C6_10 125.3(4)
C1_9 B2 C1_10 C6_10 4.0(8)
C1_8 B2 C1_10 C6_10 -115.5(5)
B2 C1_10 C2_10 F1_10 6.7(4)
C6_10 C1_10 C2_10 C3_10 -0.02(6)
B2 C1_10 C2_10 C3_10 -173.1(4)
C1_10 C2_10 C3_10 C4_10 0.01(6)
C2_10 C3_10 C4_10 F3_10 -179.97(9)
C2_10 C3_10 C4_10 C5_10 0.03(14)
F3_10 C4_10 C5_10 F4_10 -0.1(2)
C3_10 C4_10 C5_10 F4_10 179.94(11)
F3_10 C4_10 C5_10 C6_10 179.95(13)
C3_10 C4_10 C5_10 C6_10 -0.05(19)
F4_10 C5_10 C6_10 F5_10 0.2(2)
C4_10 C5_10 C6_10 F5_10 -179.76(13)
F4_10 C5_10 C6_10 C1_10 -179.95(12)
C4_10 C5_10 C6_10 C1_10 0.0(2)
C2_10 C1_10 C6_10 F5_10 179.79(10)
B2 C1_10 C6_10 F5_10 -7.7(5)
C2_10 C1_10 C6_10 C5_10 -0.01(15)
B2 C1_10 C6_10 C5_10 172.5(5)
